data_4115221
loop_
_publ_author_name
'Yoshiki Ueno'
'Yoshimitsu Tachi'
'Shinobu Itoh'

_publ_section_title
;
 Interconversion between Bis(\m-thiolato)dicopper(II) and
 Disulfide-Bridged Dicopper(I) Complexes Mediated by Chloride Ion
;
_journal_name_full 'Journal of the American Chemical Society'
_journal_page_first 12428
_journal_page_last 12429
_journal_paper_doi 10.1021/ja027397m
_journal_volume 124
_journal_year 2002
_chemical_formula_moiety 'C38 H50 Cl2 Cu2 N4 O2 S2 '
_chemical_formula_sum 'C38 H50 Cl2 Cu2 N4 O2 S2'
_chemical_formula_weight 856.96
_space_group_IT_number 15
_symmetry_cell_setting monoclinic
_symmetry_Int_Tables_number 15
_symmetry_space_group_name_Hall '-C 2yc'
_symmetry_space_group_name_H-M 'C 1 2/c 1'
_cell_angle_alpha 90
_cell_angle_beta 111.720(2)
_cell_angle_gamma 90
_cell_formula_units_Z 4
_cell_length_a 16.009(1)
_cell_length_b 11.4204(5)
_cell_length_c 22.914(2)
_cell_measurement_reflns_used 13801
_cell_measurement_temperature 296.1
_cell_measurement_theta_max 27.5
_cell_measurement_theta_min 2.2
_cell_volume 3891.9(5)
_computing_cell_refinement PROCESS-AUTO
_computing_data_collection PROCESS-AUTO
_computing_data_reduction CrystalStructure
_computing_molecular_graphics ORTEP3
_computing_publication_material 'CrystalStructure Ver. 2.00'
_computing_structure_refinement CRYSTALS
_computing_structure_solution SHELXS97
_diffrn_detector_area_resol_mean 10.00
_diffrn_measured_fraction_theta_full 0.9444
_diffrn_measured_fraction_theta_max 0.9444
_diffrn_measurement_device_type 'Rigaku RAXIS-RAPID'
_diffrn_measurement_method \w
_diffrn_radiation_type 'Mo K\a'
_diffrn_radiation_wavelength 0.7107
_diffrn_reflns_av_R_equivalents 0.037
_diffrn_reflns_limit_h_max 20
_diffrn_reflns_limit_h_min -18
_diffrn_reflns_limit_k_max 14
_diffrn_reflns_limit_k_min -14
_diffrn_reflns_limit_l_max 29
_diffrn_reflns_limit_l_min -29
_diffrn_reflns_number 15851
_diffrn_reflns_theta_full 27.48
_diffrn_reflns_theta_max 27.48
_exptl_absorpt_coefficient_mu 1.376
_exptl_absorpt_correction_T_max 0.871
_exptl_absorpt_correction_T_min 0.661
_exptl_absorpt_correction_type multi-scan
_exptl_absorpt_process_details
;
    Higashi, T. (1995). Program for Absorption Correction.
    Rigaku Corporation, Tokyo, Japan.
;
_exptl_crystal_colour yellow
_exptl_crystal_density_diffrn 1.462
_exptl_crystal_description prism
_exptl_crystal_size_max 0.30
_exptl_crystal_size_mid 0.20
_exptl_crystal_size_min 0.10
_refine_diff_density_max 0.63
_refine_diff_density_min -0.47
_refine_ls_extinction_coef 130.8(8)
_refine_ls_extinction_method 'Larson (1970) Crystallographic Computing eq. 22'
_refine_ls_goodness_of_fit_ref 1.025
_refine_ls_hydrogen_treatment refall
_refine_ls_number_parameters 252
_refine_ls_number_reflns 2966
_refine_ls_R_factor_gt 0.0270
_refine_ls_shift/su_max 0.0000
_refine_ls_structure_factor_coef F
_refine_ls_weighting_details 'w = 1/[0.001Fo^2^ + 1.000\s^2^(Fo)]'
_refine_ls_weighting_scheme calc
_refine_ls_wR_factor_ref 0.0410
_reflns_number_gt 2966
_reflns_number_total 4434
_reflns_threshold_expression F^2^>2.0\s(F^2^)
_cod_data_source_file ja027397m-3_s2_2.cif
_cod_data_source_block '_Complex3;[(CuICl)2(2LPy1)]_________________'
_cod_original_cell_volume 3891.9(4)
_cod_original_formula_sum 'C38 H50 Cl2 Cu2 N4 O2 S2 '
_cod_database_code 4115221

loop_
_symmetry_equiv_pos_as_xyz
x,y,z
-x,-y,-z
x+1/2,y+1/2,z
-x+1/2,-y+1/2,-z
-x,y,-z+1/2
x,-y,z+1/2
-x+1/2,y+1/2,-z+1/2
x+1/2,-y+1/2,z+1/2

loop_
_atom_site_label
_atom_site_type_symbol
_atom_site_fract_x
_atom_site_fract_y
_atom_site_fract_z
_atom_site_U_iso_or_equiv
_atom_site_adp_type
_atom_site_occupancy
_atom_site_symmetry_multiplicity
_atom_site_calc_flag
Cu1 Cu 0.10990(2) 0.56789(2) 0.22412(1) 0.02243(9) Uani 1.00 1 d
Cl1 Cl 0.06805(4) 0.41518(5) 0.15995(3) 0.0275(2) Uani 1.00 1 d
S1 S 0.00676(4) 0.72346(5) 0.20680(3) 0.0191(1) Uani 1.00 1 d
O1 O 0.0190(2) 0.1629(2) 0.5478(1) 0.0695(9) Uani 1.00 1 d
N1 N 0.2178(1) 0.7002(2) 0.23390(9) 0.0166(5) Uani 1.00 1 d
N2 N 0.1873(1) 0.5507(2) 0.31838(9) 0.0188(5) Uani 1.00 1 d
C1 C 0.0896(1) 0.8391(2) 0.2162(1) 0.0214(6) Uani 1.00 1 d
C2 C 0.1840(1) 0.8029(2) 0.2584(1) 0.0175(5) Uani 1.00 1 d
C3 C 0.7444(2) -0.2406(2) 0.6812(1) 0.0253(6) Uani 1.00 1 d
C4 C 0.7981(2) -0.1538(2) 0.6597(1) 0.0216(6) Uani 1.00 1 d
C5 C 0.3875(2) 0.6786(2) 0.1689(1) 0.0261(6) Uani 1.00 1 d
C6 C 0.9369(2) -0.1005(2) 0.6482(1) 0.0297(7) Uani 1.00 1 d
C7 C 0.8985(2) 0.0022(2) 0.6183(1) 0.0294(7) Uani 1.00 1 d
C8 C 0.8096(2) 0.0299(2) 0.6092(1) 0.0242(6) Uani 1.00 1 d
C9 C 0.7603(2) -0.0490(2) 0.6300(1) 0.0226(6) Uani 1.00 1 d
C10 C 0.2682(2) 0.3569(2) 0.0774(1) 0.0365(8) Uani 1.00 1 d
C11 C 0.2963(1) 0.6513(2) 0.2849(1) 0.0194(6) Uani 1.00 1 d
C12 C 0.2720(1) 0.5919(2) 0.3351(1) 0.0171(5) Uani 1.00 1 d
C13 C 0.3352(2) 0.5783(2) 0.3954(1) 0.0263(6) Uani 1.00 1 d
C14 C 0.3116(2) 0.5205(3) 0.4400(1) 0.0320(7) Uani 1.00 1 d
C15 C 0.2248(2) 0.4799(2) 0.4234(1) 0.0317(7) Uani 1.00 1 d
C16 C 0.1646(2) 0.4968(2) 0.3629(1) 0.0245(6) Uani 1.00 1 d
C17 C 0.0237(2) 0.2591(3) 0.5275(1) 0.0364(8) Uani 1.00 1 d
C18 C 0.0876(2) 0.2845(3) 0.4953(1) 0.0432(9) Uani 1.00 1 d
C19 C -0.0333(3) 0.3571(3) 0.5339(2) 0.053(1) Uani 1.00 1 d
H1 H 0.0721(1) 0.9148(2) 0.2314(1) 0.027(1) Uiso 1.00 1 c
H2 H 0.0841(1) 0.8648(2) 0.1724(1) 0.027(1) Uiso 1.00 1 c
H3 H 0.1860(1) 0.7847(2) 0.3011(1) 0.021(1) Uiso 1.00 1 c
H4 H 0.2270(1) 0.8677(2) 0.2631(1) 0.021(1) Uiso 1.00 1 c
H5 H 0.6929(2) -0.2630(2) 0.6469(1) 0.032(1) Uiso 1.00 1 c
H6 H 0.7830(2) -0.3120(2) 0.6959(1) 0.032(1) Uiso 1.00 1 c
H7 H 0.4187(2) 0.7505(2) 0.1928(1) 0.032(1) Uiso 1.00 1 c
H8 H 1.0014(2) -0.1147(2) 0.6519(1) 0.037(1) Uiso 1.00 1 c
H9 H 0.9345(2) 0.0558(2) 0.6050(1) 0.036(1) Uiso 1.00 1 c
H10 H 0.7002(2) -0.0338(2) 0.6259(1) 0.028(1) Uiso 1.00 1 c
H11 H 0.2148(2) 0.3362(2) 0.0887(1) 0.043(1) Uiso 1.00 1 c
H12 H 0.2528(2) 0.3562(2) 0.0317(1) 0.044(1) Uiso 1.00 1 c
H13 H 0.3088(2) 0.2972(2) 0.0947(1) 0.043(1) Uiso 1.00 1 c
H14 H 0.3391(1) 0.7099(2) 0.3031(1) 0.023(1) Uiso 1.00 1 c
H15 H 0.3211(1) 0.5939(2) 0.2641(1) 0.023(1) Uiso 1.00 1 c
H16 H 0.3995(2) 0.6087(2) 0.4061(1) 0.031(1) Uiso 1.00 1 c
H17 H 0.3567(2) 0.5082(3) 0.4825(1) 0.038(1) Uiso 1.00 1 c
H18 H 0.2067(2) 0.4390(2) 0.4530(1) 0.041(1) Uiso 1.00 1 c
H19 H 0.1029(2) 0.4665(2) 0.3489(1) 0.031(1) Uiso 1.00 1 c
H20 H -0.0795(3) 0.3322(3) 0.5542(2) 0.065(2) Uiso 1.00 1 c
H21 H -0.0585(3) 0.3982(3) 0.4901(2) 0.065(2) Uiso 1.00 1 c
H22 H 0.0084(3) 0.4042(3) 0.5602(2) 0.065(2) Uiso 1.00 1 c
H23 H 0.1248(2) 0.2192(3) 0.4912(1) 0.053(1) Uiso 1.00 1 c
H24 H 0.1358(2) 0.3372(3) 0.5202(1) 0.053(1) Uiso 1.00 1 c
H25 H 0.0597(2) 0.3182(3) 0.4572(1) 0.053(1) Uiso 1.00 1 c

loop_
_atom_site_aniso_label
_atom_site_aniso_U_11
_atom_site_aniso_U_22
_atom_site_aniso_U_33
_atom_site_aniso_U_12
_atom_site_aniso_U_13
_atom_site_aniso_U_23
Cu1 0.0200(2) 0.0202(2) 0.0245(2) -0.0018(1) 0.0052(1) -0.0036(1)
Cl1 0.0213(3) 0.0220(3) 0.0354(4) 0.0003(2) 0.0060(3) -0.0091(2)
S1 0.0145(3) 0.0207(3) 0.0216(3) 0.0014(2) 0.0062(2) -0.0012(2)
O1 0.066(2) 0.056(2) 0.098(2) 0.007(1) 0.043(2) 0.038(2)
N1 0.0153(9) 0.0168(9) 0.019(1) -0.0002(7) 0.0077(8) 0.0016(7)
N2 0.019(1) 0.0181(9) 0.021(1) 0.0015(7) 0.0094(8) -0.0000(8)
C1 0.021(1) 0.018(1) 0.027(1) 0.0042(9) 0.012(1) 0.0040(9)
C2 0.015(1) 0.015(1) 0.024(1) -0.0015(8) 0.0089(9) -0.0017(9)
C3 0.030(1) 0.022(1) 0.029(1) -0.005(1) 0.016(1) -0.006(1)
C4 0.023(1) 0.025(1) 0.019(1) -0.005(1) 0.010(1) -0.006(1)
C5 0.024(1) 0.028(1) 0.028(1) -0.003(1) 0.012(1) 0.002(1)
C6 0.021(1) 0.041(1) 0.030(1) -0.005(1) 0.012(1) -0.004(1)
C7 0.029(1) 0.039(1) 0.022(1) -0.013(1) 0.013(1) -0.006(1)
C8 0.033(1) 0.024(1) 0.015(1) -0.005(1) 0.008(1) -0.005(1)
C9 0.021(1) 0.027(1) 0.022(1) -0.0027(9) 0.010(1) -0.006(1)
C10 0.051(2) 0.031(1) 0.027(1) 0.003(1) 0.013(1) 0.000(1)
C11 0.016(1) 0.020(1) 0.022(1) -0.0008(9) 0.0065(9) 0.0001(9)
C12 0.016(1) 0.017(1) 0.020(1) 0.0043(8) 0.0086(9) -0.0011(9)
C13 0.021(1) 0.034(1) 0.022(1) 0.003(1) 0.006(1) -0.001(1)
C14 0.034(1) 0.040(1) 0.022(1) 0.008(1) 0.009(1) 0.005(1)
C15 0.041(2) 0.033(1) 0.028(1) 0.006(1) 0.021(1) 0.007(1)
C16 0.027(1) 0.020(1) 0.031(1) 0.002(1) 0.016(1) 0.001(1)
C17 0.032(2) 0.044(2) 0.026(1) -0.007(1) 0.003(1) 0.008(1)
C18 0.043(2) 0.051(2) 0.038(2) -0.004(1) 0.017(1) 0.009(1)
C19 0.051(2) 0.055(2) 0.055(2) -0.001(2) 0.023(2) -0.005(2)

loop_
_atom_type_symbol
_atom_type_description
_atom_type_scat_dispersion_real
_atom_type_scat_dispersion_imag
_atom_type_scat_source
N N 0.011 0.006
;
International Tables for Crystallography
(1992, Vol. C, Tables 4.2.6.8 and 6.1.1.4)
;
S S 0.148 0.159
;
International Tables for Crystallography
(1992, Vol. C, Tables 4.2.6.8 and 6.1.1.4)
;
Cu Cu 0.284 1.430
;
International Tables for Crystallography
(1992, Vol. C, Tables 4.2.6.8 and 6.1.1.4)
;
Cl Cl 0.174 0.200
;
International Tables for Crystallography
(1992, Vol. C, Tables 4.2.6.8 and 6.1.1.4)
;
C C 0.006 0.003
;
International Tables for Crystallography
(1992, Vol. C, Tables 4.2.6.8 and 6.1.1.4)
;
H H 0.000 0.000
;
International Tables for Crystallography
(1992, Vol. C, Table 6.1.1.4)
;
O O 0.017 0.010
;
International Tables for Crystallography
(1992, Vol. C, Tables 4.2.6.8 and 6.1.1.4)
;

loop_
_geom_angle_atom_site_label_1
_geom_angle_atom_site_label_2
_geom_angle_atom_site_label_3
_geom_angle
_geom_angle_publ_flag
Cl1 Cu1 S1 117.38(3) yes
Cl1 Cu1 N1 128.92(5) yes
S1 Cu1 N1 88.54(5) yes
Cl1 Cu1 N2 122.41(5) yes
S1 Cu1 N2 111.09(5) yes
N1 Cu1 N2 79.49(7) yes
Cu1 S1 C1 95.29(7) yes
Cu1 N1 C2 101.23(12) yes
Cu1 N1 C11 102.89(13) yes
C2 N1 C11 108.80(18) yes
Cu1 N2 C12 114.52(15) yes
Cu1 N2 C16 127.45(17) yes
C12 N2 C16 117.9(2) yes
S1 C1 C2 112.70(16) yes
S1 C1 H1 112.20(7) no
C2 C1 H1 110.57(12) no
S1 C1 H2 107.33(8) no
C2 C1 H2 114.16(13) no
H1 C1 H2 99.132(6) no
N1 C2 C1 112.93(19) yes
N1 C2 H3 109.01(12) no
C1 C2 H3 110.33(13) no
N1 C2 H4 107.16(11) no
C1 C2 H4 110.66(12) no
H3 C2 H4 106.504(5) no
C4 C3 H5 109.62(14) no
C4 C3 H6 106.86(14) no
H5 C3 H6 107.425 no
C3 C4 C9 121.6(2) yes
C7 C6 H8 115.36(15) no
C6 C7 C8 120.5(2) yes
C6 C7 H9 119.19(15) no
C8 C7 H9 120.26(15) no
C7 C8 C9 118.5(2) yes
C4 C9 C8 121.4(2) yes
C4 C9 H10 116.42(14) no
C8 C9 H10 122.11(15) no
H11 C10 H12 111.710(6) no
H11 C10 H13 104.156 no
H12 C10 H13 108.131 no
N1 C11 C12 113.02(18) yes
N1 C11 H14 110.54(11) no
C12 C11 H14 109.53(12) no
N1 C11 H15 104.44(12) no
C12 C11 H15 109.68(12) no
H14 C11 H15 109.492(4) no
N2 C12 C11 117.2(2) yes
N2 C12 C13 122.0(2) yes
C11 C12 C13 120.8(2) yes
C12 C13 C14 119.5(2) yes
C12 C13 H16 119.80(14) no
C14 C13 H16 120.66(16) no
C13 C14 C15 118.8(3) yes
C13 C14 H17 120.02(16) no
C15 C14 H17 121.23(16) no
C14 C15 C16 119.2(2) yes
C14 C15 H18 120.71(16) no
C16 C15 H18 120.07(15) no
N2 C16 C15 122.6(2) yes
N2 C16 H19 115.71(14) no
C15 C16 H19 121.57(15) no
O1 C17 C18 121.3(3) yes
O1 C17 C19 121.3(3) yes
C18 C17 C19 117.5(3) yes
C17 C18 H23 116.76(18) no
C17 C18 H24 111.53(18) no
H23 C18 H24 98.598(4) no
C17 C18 H25 111.97(17) no
H23 C18 H25 109.371 no
H24 C18 H25 107.544(4) no
C17 C19 H20 113.59(18) no
C17 C19 H21 106.09(18) no
H20 C19 H21 117.498(5) no
C17 C19 H22 100.73(18) no
H20 C19 H22 109.876(5) no
H21 C19 H22 107.610 no

loop_
_geom_bond_atom_site_label_1
_geom_bond_atom_site_label_2
_geom_bond_distance
_geom_bond_publ_flag
Cu1 Cl1 2.2189(7) yes
Cu1 S1 2.3570(6) yes
Cu1 N1 2.2427(18) yes
Cu1 N2 2.063(2) yes
S1 C1 1.827(2) yes
O1 C17 1.207(4) yes
N1 C2 1.486(3) yes
N1 C11 1.473(3) yes
N2 C12 1.350(3) yes
N2 C16 1.352(3) yes
C1 C2 1.519(3) yes
C1 H1 1.010 no
C1 H2 1.01821(7) no
C2 H3 0.98762(7) no
C2 H4 0.990 no
C3 C4 1.509(3) yes
C3 H5 0.939 no
C3 H6 1.004 no
C4 C9 1.399(3) yes
C5 H7 1.010 no
C6 C7 1.381(4) yes
C6 H8 1.01816(6) no
C7 C8 1.397(4) yes
C7 H9 0.966 no
C8 C9 1.392(3) yes
C9 H10 0.94741(6) no
C10 H11 1.00913(5) no
C10 H12 0.98214(8) no
C10 H13 0.924 no
C11 C12 1.506(3) yes
C11 H14 0.938 no
C11 H15 0.977 no
C12 C13 1.386(3) yes
C13 C14 1.381(4) yes
C13 H16 1.02697(6) no
C14 C15 1.379(4) yes
C14 H17 0.98514(5) no
C15 C16 1.379(4) yes
C15 H18 0.952 no
C16 H19 0.98118(5) no
C17 C18 1.495(4) yes
C17 C19 1.485(5) yes
C18 H23 0.979 no
C18 H24 0.978 no
C18 H25 0.90586(5) no
C19 H20 1.048 no
C19 H21 1.04347(6) no
C19 H22 0.895 no

loop_
_geom_contact_atom_site_label_1
_geom_contact_atom_site_label_2
_geom_contact_site_symmetry_2
_geom_contact_distance
_geom_contact_publ_flag
Cu1 Cl1 . 2.2189(7) yes
Cu1 S1 . 2.3570(6) yes
Cu1 S1 5_555 3.3673(7) yes
Cu1 N1 . 2.2427(18) yes
Cu1 N2 . 2.063(2) yes
Cu1 C1 . 3.112(2) yes
Cu1 C2 . 2.922(2) yes
Cu1 C3 8_454 3.325(2) yes
Cu1 C11 . 2.945(2) yes
Cu1 C12 . 2.897(2) yes
Cu1 C16 . 3.078(3) yes
Cu1 H2 . 3.565(2) no
Cu1 H3 . 3.022(2) no
Cu1 H4 7_545 3.400(2) no
Cu1 H5 8_454 3.406(2) no
Cu1 H6 2_656 3.537(3) no
Cu1 H10 8_454 3.116(2) no
Cu1 H15 . 3.173(2) no
Cu1 H19 . 3.125(3) no
Cu1 H19 5_555 3.395(3) no
Cu1 H22 6_564 3.513(4) no
Cl1 H4 7_545 3.145(2) no
Cl1 H6 2_656 3.486(3) no
Cl1 H7 3_445 3.340(3) no
Cl1 H8 6_454 3.578(3) no
Cl1 H10 8_454 2.853(2) no
Cl1 H11 . 3.440(3) no
Cl1 H14 7_545 2.737(2) no
Cl1 H19 5_555 2.732(3) no
Cl1 H21 5_555 3.392(4) no
Cl1 H22 6_564 2.963(4) no
Cl1 H25 5_555 2.925(3) no
S1 S1 5_555 2.0697(12) yes
S1 N1 . 3.2118(19) yes
S1 N2 5_555 3.543(2) yes
S1 C1 . 1.827(2) yes
S1 C1 5_555 3.041(2) yes
S1 C2 . 2.791(2) yes
S1 C2 5_555 3.547(2) yes
S1 H1 . 2.398(2) no
S1 H1 5_555 3.114(2) no
S1 H2 . 2.342(2) no
S1 H3 . 2.967(2) no
S1 H3 5_555 3.104(2) no
S1 H9 6_464 3.337(3) no
S1 H13 3_455 3.366(3) no
S1 H19 5_555 3.415(2) no
S1 H20 6_564 3.312(4) no
O1 C1 6_565 3.597(4) yes
O1 C7 1_455 3.465(3) yes
O1 C13 4_556 3.533(4) yes
O1 C14 4_556 3.355(4) yes
O1 C17 . 1.207(4) yes
O1 C18 . 2.359(4) yes
O1 C19 . 2.350(5) yes
O1 H2 6_565 2.671(4) no
O1 H5 3_455 2.991(4) no
O1 H9 1_455 2.519(3) no
O1 H16 3_445 3.162(4) no
O1 H16 4_556 3.380(4) no
O1 H17 3_445 3.038(4) no
O1 H17 4_556 3.048(4) no
O1 H20 . 2.533(5) no
O1 H21 . 3.049(5) no
O1 H22 . 2.781(5) no
O1 H23 . 2.567(4) no
O1 H24 . 2.955(4) no
O1 H25 . 2.981(4) no
N1 N2 . 2.757(3) yes
N1 C1 . 2.505(3) yes
N1 C2 . 1.486(3) yes
N1 C3 8_454 1.494(3) yes
N1 C4 8_454 2.538(3) yes
N1 C5 . 3.557(3) yes
N1 C9 8_454 3.212(3) yes
N1 C11 . 1.473(3) yes
N1 C12 . 2.484(3) yes
N1 H1 . 3.369(3) no
N1 H2 . 2.805(3) no
N1 H3 . 2.035(3) no
N1 H4 . 2.014(3) no
N1 H5 8_454 2.014(3) no
N1 H6 8_454 2.036(3) no
N1 H10 8_454 3.049(3) no
N1 H14 . 2.005(3) no
N1 H15 . 1.960(3) no
N2 C2 . 3.183(3) yes
N2 C11 . 2.438(3) yes
N2 C12 . 1.350(3) yes
N2 C13 . 2.393(3) yes
N2 C14 . 2.782(3) yes
N2 C15 . 2.396(3) yes
N2 C16 . 1.352(3) yes
N2 H3 . 2.701(3) no
N2 H4 7_545 3.410(3) no
N2 H6 2_656 2.807(3) no
N2 H13 7_555 3.435(3) no
N2 H14 . 3.156(3) no
N2 H15 . 2.889(3) no
N2 H16 . 3.311(3) no
N2 H18 . 3.245(3) no
N2 H19 . 1.985(3) no
C1 C2 . 1.519(3) yes
C1 C3 8_454 3.086(3) yes
C1 C7 6_464 3.549(3) yes
C1 H1 . 1.010 no
C1 H1 5_555 3.345(4) no
C1 H2 . 1.01821(7) no
C1 H3 . 2.080(3) no
C1 H4 . 2.085(3) no
C1 H5 8_454 2.820(3) no
C1 H6 8_454 3.310(3) no
C1 H8 6_464 3.540(4) no
C1 H9 6_464 3.069(3) no
C1 H15 7_555 3.200(3) no
C2 C3 8_454 2.417(3) yes
C2 C8 2_666 3.553(3) yes
C2 C11 . 2.406(3) yes
C2 C12 . 3.007(3) yes
C2 H1 . 2.099(3) no
C2 H2 . 2.147(3) no
C2 H3 . 0.98762(7) no
C2 H4 . 0.990 no
C2 H5 8_454 2.650(4) no
C2 H6 8_454 2.500(3) no
C2 H11 7_555 3.292(4) no
C2 H13 7_555 3.324(4) no
C2 H14 . 2.542(3) no
C2 H15 . 3.212(3) no
C2 H15 7_555 3.360(3) no
C3 C4 . 1.509(3) yes
C3 C5 8_555 2.511(4) yes
C3 C9 . 2.540(3) yes
C3 C11 8_555 2.432(3) yes
C3 C16 2_656 3.577(3) yes
C3 H2 8_555 2.873(3) no
C3 H3 8_555 3.252(3) no
C3 H4 8_555 2.469(3) no
C3 H5 . 0.939 no
C3 H6 . 1.004 no
C3 H7 8_555 2.706(4) no
C3 H10 . 2.649(4) no
C3 H14 8_555 2.663(4) no
C3 H15 8_555 2.490(3) no
C3 H24 3_545 3.559(4) no
C4 C5 8_555 1.396(3) yes
C4 C6 . 2.410(3) yes
C4 C7 . 2.790(3) yes
C4 C8 . 2.435(3) yes
C4 C9 . 1.399(3) yes
C4 C11 8_555 2.880(3) yes
C4 H5 . 2.027(3) no
C4 H6 . 2.040(3) no
C4 H7 8_555 2.107(3) no
C4 H8 . 3.355(3) no
C4 H10 . 2.009(3) no
C4 H14 8_555 3.170(3) no
C4 H15 8_555 2.383(3) no
C4 H24 3_545 3.291(4) no
C5 C6 8_454 1.387(4) yes
C5 C7 8_454 2.405(4) yes
C5 C8 8_454 2.798(4) yes
C5 C9 8_454 2.406(3) yes
C5 C11 . 3.488(3) yes
C5 H5 8_454 3.118(4) no
C5 H6 8_454 2.505(3) no
C5 H7 . 1.010 no
C5 H8 8_454 2.129(4) no
C5 H9 8_454 3.270(4) no
C5 H10 8_454 3.242(3) no
C5 H14 . 3.457(4) no
C5 H15 . 2.922(3) no
C5 H19 7_555 3.324(3) no
C6 C7 . 1.381(4) yes
C6 C8 . 2.412(4) yes
C6 C9 . 2.764(4) yes
C6 H1 2_666 3.524(4) no
C6 H1 6_665 3.124(4) no
C6 H2 6_665 3.484(3) no
C6 H7 8_555 2.069(4) no
C6 H8 . 1.01816(6) no
C6 H9 . 2.035(4) no
C6 H14 4_656 3.565(3) no
C6 H16 4_656 3.291(3) no
C6 H23 2_656 3.269(4) no
C6 H25 2_656 3.481(4) no
C7 C8 . 1.397(4) yes
C7 C9 . 2.397(3) yes
C7 C10 8_555 2.525(4) yes
C7 H1 2_666 3.432(4) no
C7 H1 6_665 3.163(4) no
C7 H2 6_665 3.154(3) no
C7 H7 8_555 3.306(4) no
C7 H8 . 2.037(4) no
C7 H9 . 0.966 no
C7 H10 . 3.269(3) no
C7 H11 8_555 3.323(4) no
C7 H12 8_555 2.928(4) no
C7 H13 8_555 2.652(4) no
C7 H17 3_545 2.932(4) no
C7 H23 2_656 3.484(4) no
C8 C9 . 1.392(3) yes
C8 C10 8_555 1.512(4) yes
C8 H1 2_666 3.493(3) no
C8 H3 2_666 2.933(3) no
C8 H4 2_666 3.397(3) no
C8 H8 . 3.300(4) no
C8 H9 . 2.060(4) no
C8 H10 . 2.059(3) no
C8 H11 8_555 2.082(4) no
C8 H12 8_555 2.116(4) no
C8 H13 8_555 2.001(4) no
C8 H17 3_545 3.268(4) no
C8 H18 3_545 3.499(4) no
C8 H24 3_545 3.543(4) no
C9 C10 8_555 2.528(4) yes
C9 C11 8_555 3.575(4) yes
C9 H3 2_666 3.367(3) no
C9 H4 2_666 3.156(3) no
C9 H5 . 2.757(3) no
C9 H6 . 3.322(3) no
C9 H7 8_555 3.331(3) no
C9 H9 . 3.275(3) no
C9 H10 . 0.94741(6) no
C9 H11 8_555 2.611(4) no
C9 H12 8_555 3.119(4) no
C9 H13 8_555 3.160(4) no
C9 H15 8_555 2.906(4) no
C9 H24 3_545 2.878(4) no
C10 H3 7_545 2.732(4) no
C10 H9 8_454 2.691(4) no
C10 H10 8_454 2.719(4) no
C10 H11 . 1.00913(5) no
C10 H12 . 0.98214(8) no
C10 H12 4_555 3.416(6) no
C10 H13 . 0.924 no
C10 H17 6_564 3.374(4) no
C10 H18 6_564 3.528(4) no
C10 H20 5_555 3.398(5) no
C10 H20 8_554 3.443(5) no
C10 H21 5_555 3.167(5) no
C11 C12 . 1.506(3) yes
C11 C13 . 2.515(3) yes
C11 H1 7_545 3.529(3) no
C11 H3 . 2.462(3) no
C11 H4 . 2.679(3) no
C11 H4 7_545 3.396(3) no
C11 H5 8_454 3.238(4) no
C11 H6 8_454 2.692(3) no
C11 H7 . 3.555(3) no
C11 H8 4_656 3.048(3) no
C11 H14 . 0.938 no
C11 H15 . 0.977 no
C11 H16 . 2.698(3) no
C12 C13 . 1.386(3) yes
C12 C14 . 2.390(4) yes
C12 C15 . 2.727(4) yes
C12 C16 . 2.314(3) yes
C12 H2 7_545 3.515(3) no
C12 H3 . 2.561(3) no
C12 H4 . 3.505(3) no
C12 H4 7_545 3.412(3) no
C12 H6 2_656 3.321(3) no
C12 H8 4_656 3.538(3) no
C12 H11 7_555 3.257(4) no
C12 H13 7_555 3.361(4) no
C12 H14 . 2.023(3) no
C12 H15 . 2.052(3) no
C12 H16 . 2.095(3) no
C12 H17 . 3.282(4) no
C12 H19 . 3.180(3) no
C13 C14 . 1.381(4) yes
C13 C15 . 2.374(4) yes
C13 C16 . 2.716(4) yes
C13 H2 7_545 3.393(3) no
C13 H3 . 3.480(3) no
C13 H8 4_656 3.208(3) no
C13 H11 7_555 3.109(4) no
C13 H13 7_555 3.464(4) no
C13 H14 . 2.614(3) no
C13 H15 . 2.937(4) no
C13 H16 . 1.02697(6) no
C13 H17 . 2.058(4) no
C13 H18 . 3.242(4) no
C14 C15 . 1.379(4) yes
C14 C16 . 2.379(4) yes
C14 H5 2_656 3.537(4) no
C14 H9 3_455 3.581(4) no
C14 H12 6_565 2.959(4) no
C14 H16 . 2.099(4) no
C14 H17 . 0.98514(5) no
C14 H18 . 2.037(4) no
C14 H19 . 3.277(4) no
C14 H23 4_556 3.135(4) no
C15 C16 . 1.379(4) yes
C15 H5 2_656 3.470(4) no
C15 H6 2_656 3.305(4) no
C15 H12 6_565 3.006(4) no
C15 H16 . 3.312(4) no
C15 H17 . 2.069(4) no
C15 H18 . 0.952 no
C15 H19 . 2.069(4) no
C15 H20 2_566 3.341(4) no
C15 H23 4_556 3.363(4) no
C15 H24 . 3.456(4) no
C15 H25 . 3.536(4) no
C16 H5 2_656 3.572(3) no
C16 H6 2_656 2.795(3) no
C16 H7 7_545 3.171(4) no
C16 H13 7_555 3.549(4) no
C16 H17 . 3.279(4) no
C16 H18 . 2.031(4) no
C16 H19 . 0.98118(5) no
C16 H20 2_566 3.346(4) no
C17 C18 . 1.495(4) yes
C17 C19 . 1.485(5) yes
C17 H2 6_565 3.404(4) no
C17 H5 3_455 3.068(4) no
C17 H9 1_455 3.529(4) no
C17 H16 3_445 3.247(4) no
C17 H20 . 2.133(5) no
C17 H21 . 2.038(5) no
C17 H22 . 1.871(5) no
C17 H23 . 2.124(4) no
C17 H24 . 2.065(4) no
C17 H25 . 2.017(4) no
C18 C19 . 2.547(5) yes
C18 H5 3_455 3.298(4) no
C18 H10 3_455 3.539(4) no
C18 H16 3_445 3.567(4) no
C18 H17 4_556 3.449(4) no
C18 H18 . 3.009(4) no
C18 H20 . 3.457(5) no
C18 H21 . 2.640(5) no
C18 H22 . 2.660(5) no
C18 H23 . 0.979 no
C18 H24 . 0.978 no
C18 H25 . 0.90586(5) no
C19 H11 5_555 3.217(5) no
C19 H12 5_555 3.270(5) no
C19 H20 . 1.048 no
C19 H21 . 1.04347(6) no
C19 H21 2_566 3.299(7) no
C19 H22 . 0.895 no
C19 H22 2_566 3.588(8) no
C19 H23 . 3.416(5) no
C19 H24 . 2.847(5) no
C19 H25 . 2.728(5) no
H1 H1 5_555 2.741(5) no
H1 H2 . 1.54365(9) no
H1 H3 . 2.434(3) no
H1 H4 . 2.373(3) no
H1 H8 6_464 2.878(4) no
H1 H9 6_464 2.938(4) no
H1 H15 7_555 2.643(3) no
H2 H3 . 2.938(3) no
H2 H4 . 2.456(3) no
H2 H5 8_454 2.341(3) no
H2 H6 8_454 3.085(3) no
H2 H8 6_464 3.108(4) no
H2 H9 6_464 2.491(3) no
H2 H15 7_555 3.103(3) no
H2 H16 7_555 3.378(3) no
H3 H4 . 1.58445(6) no
H3 H5 8_454 3.583(4) no
H3 H6 8_454 3.328(3) no
H3 H10 2_666 3.457(3) no
H3 H11 7_555 2.506(4) no
H3 H13 7_555 2.362(4) no
H3 H14 . 2.580(3) no
H3 H15 . 3.391(3) no
H4 H5 8_454 2.781(4) no
H4 H6 8_454 2.143(3) no
H4 H10 2_666 3.038(3) no
H4 H11 7_555 3.192(4) no
H4 H14 . 2.468(3) no
H4 H15 . 3.467(3) no
H4 H15 7_555 2.702(3) no
H5 H6 . 1.56601(7) no
H5 H7 8_555 3.372(4) no
H5 H10 . 2.672(3) no
H5 H14 8_555 3.529(4) no
H5 H15 8_555 3.327(3) no
H5 H22 3_545 3.461(5) no
H5 H23 3_545 3.329(4) no
H5 H24 3_545 2.934(4) no
H6 H7 8_555 2.310(4) no
H6 H10 . 3.585(4) no
H6 H14 8_555 2.562(3) no
H6 H15 8_555 2.883(3) no
H6 H19 2_656 2.983(3) no
H7 H7 5_655 2.934(5) no
H7 H8 8_454 2.440(4) no
H7 H14 . 3.258(3) no
H7 H15 . 3.194(3) no
H7 H19 7_555 2.622(3) no
H8 H9 . 2.290(4) no
H8 H14 4_656 2.610(3) no
H8 H15 4_656 2.790(3) no
H8 H16 4_656 2.418(3) no
H8 H23 2_656 3.370(4) no
H8 H25 2_656 3.286(4) no
H9 H12 8_555 2.946(4) no
H9 H13 8_555 2.565(4) no
H9 H16 4_656 3.340(4) no
H9 H17 3_545 2.671(4) no
H9 H20 1_655 3.343(5) no
H10 H11 8_555 2.453(4) no
H10 H12 8_555 3.290(4) no
H10 H13 8_555 3.428(4) no
H10 H15 8_555 3.116(4) no
H10 H21 4_556 3.186(5) no
H10 H22 3_545 2.962(4) no
H10 H24 3_545 2.693(4) no
H11 H12 . 1.64808(9) no
H11 H13 . 1.52602(9) no
H11 H14 7_545 3.248(4) no
H11 H16 7_545 3.205(4) no
H11 H20 5_555 3.187(5) no
H11 H21 5_555 2.584(5) no
H12 H12 4_555 2.813(6) no
H12 H13 . 1.54394(8) no
H12 H13 4_555 3.213(6) no
H12 H17 6_564 2.797(4) no
H12 H18 6_564 2.878(4) no
H12 H20 5_555 2.756(5) no
H12 H20 8_554 3.329(5) no
H12 H21 5_555 2.999(5) no
H13 H20 8_554 2.734(5) no
H14 H15 . 1.56398(6) no
H14 H16 . 2.479(3) no
H15 H16 . 3.026(3) no
H16 H17 . 2.397(4) no
H16 H25 3_555 3.384(4) no
H17 H18 . 2.376(4) no
H17 H23 4_556 2.658(4) no
H18 H19 . 2.370(4) no
H18 H20 2_566 3.280(4) no
H18 H23 . 3.105(4) no
H18 H23 4_556 3.102(4) no
H18 H24 . 2.512(4) no
H18 H25 . 2.760(4) no
H19 H20 2_566 3.313(4) no
H19 H22 2_566 3.528(4) no
H19 H25 . 3.282(4) no
H20 H21 . 1.7879(1) no
H20 H22 . 1.59255(8) no
H21 H21 2_566 2.916(7) no
H21 H22 . 1.56669(9) no
H21 H22 2_566 2.784(8) no
H21 H23 . 3.569(5) no
H21 H24 . 3.008(5) no
H21 H24 2_566 3.241(5) no
H21 H25 . 2.459(5) no
H21 H25 2_566 3.459(5) no
H22 H22 2_566 3.451(8) no
H22 H23 . 3.550(5) no
H22 H24 . 2.637(5) no
H22 H25 . 2.938(5) no
H22 H25 2_566 3.329(5) no
H23 H24 . 1.48391(6) no
H23 H25 . 1.53885(5) no
H24 H25 . 1.52031(8) no

loop_
_geom_torsion_atom_site_label_1
_geom_torsion_atom_site_label_2
_geom_torsion_atom_site_label_3
_geom_torsion_atom_site_label_4
_geom_torsion
_geom_torsion_publ_flag
Cl1 Cu1 S1 C1 -135.6(2) yes
N1 Cu1 S1 C1 -1.6(2) yes
N2 Cu1 S1 C1 76.5(3) yes
Cl1 Cu1 N1 C2 153.9(2) yes
Cl1 Cu1 N1 C11 -93.6(3) yes
S1 Cu1 N1 C2 29.1(2) yes
S1 Cu1 N1 C11 141.6(3) yes
N2 Cu1 N1 C2 -82.6(3) yes
N2 Cu1 N1 C11 29.9(3) yes
Cl1 Cu1 N2 C12 110.2(3) yes
Cl1 Cu1 N2 C16 -64.9(4) yes
S1 Cu1 N2 C12 -103.9(3) yes
S1 Cu1 N2 C16 81.0(4) yes
N1 Cu1 N2 C12 -19.6(3) yes
N1 Cu1 N2 C16 165.3(4) yes
Cu1 S1 C1 C2 -27.1(3) yes
Cu1 N1 C2 C1 -56.1(3) yes
C11 N1 C2 C1 -164.1(3) yes
Cu1 N1 C11 C12 -36.4(3) yes
C2 N1 C11 C12 70.4(4) yes
Cu1 N2 C12 C11 4.1(3) yes
Cu1 N2 C12 C13 -174.4(2) yes
C16 N2 C12 C11 179.8(3) yes
C16 N2 C12 C13 1.2(5) yes
Cu1 N2 C16 C15 173.2(2) yes
C12 N2 C16 C15 -1.8(5) yes
S1 C1 C2 N1 60.7(3) yes
C3 C4 C9 C8 -178.9(3) yes
C6 C7 C8 C9 -1.1(6) yes
C7 C8 C9 C4 0.3(5) yes
N1 C11 C12 N2 24.6(4) yes
N1 C11 C12 C13 -156.8(3) yes
N2 C12 C13 C14 0.4(5) yes
C11 C12 C13 C14 -178.2(3) yes
C12 C13 C14 C15 -1.4(5) yes
C13 C14 C15 C16 0.9(6) yes
C14 C15 C16 N2 0.7(6) yes
